data_7211715
loop_
_publ_author_name
'Cauliez, Pascal'
'Polo, Victor'
'Roisnel, Thierry'
'Llusar, Rosa'
'Fourmigu\'e, Marc'

_publ_section_title
;
 The thiocyanate anion as a polydentate halogen bond acceptor
;
_journal_issue 2
_journal_name_full CrystEngComm
_journal_page_first 558
_journal_paper_doi 10.1039/b913559f
_journal_volume 12
_journal_year 2010
_chemical_compound_source 'synthesis as described'
_chemical_formula_moiety 'C8 H20 N, 2(C6 F4 I2), C N S'
_chemical_formula_sum 'C21 H20 F8 I4 N2 S'
_chemical_formula_weight 992.05
_chemical_name_systematic
;
tetraethylammonium thiocyanate, bis[(1,2-diiodo)tetrafluorobenzene]
;
_space_group_IT_number 61
_symmetry_cell_setting orthorhombic
_symmetry_Int_Tables_number 61
_symmetry_space_group_name_Hall '-P 2ac 2ab'
_symmetry_space_group_name_H-M 'P b c a'
_atom_sites_solution_hydrogens geom
_atom_sites_solution_primary direct
_atom_sites_solution_secondary difmap
_audit_conform_dict_location ftp://ftp.iucr.org/pub/cif_core.dic
_audit_conform_dict_name cif_core.dic
_audit_conform_dict_version 2.3
_audit_creation_date 2008-01-29T18:46:43-00:00
_audit_creation_method 'WinGX routine CIF_UPDATE'
_cell_angle_alpha 90
_cell_angle_beta 90
_cell_angle_gamma 90
_cell_formula_units_Z 8
_cell_length_a 15.809(7)
_cell_length_b 16.566(8)
_cell_length_c 21.461(8)
_cell_measurement_reflns_used 4570
_cell_measurement_temperature 100(2)
_cell_measurement_theta_max 27.53
_cell_measurement_theta_min 2.29
_cell_measurement_wavelength 0.71073
_cell_volume 5620(4)
_computing_cell_refinement 'Bruker SMART, 2006'
_computing_data_collection 'Bruker SMART, 2006'
_computing_data_reduction 'Bruker SAINT, 2006'
_computing_molecular_graphics 'Ortep-3 for Windows (Farrugia, 1997)'
_computing_publication_material 'WinGX publication routines (Farrugia, 1999)'
_computing_structure_refinement 'SHELXL-97 (Sheldrick, 1997)'
_computing_structure_solution 'SIR97 (Altomare et al., 1999)'
_diffrn_ambient_temperature 100(2)
_diffrn_detector 'CCD plate'
_diffrn_measured_fraction_theta_full 0.985
_diffrn_measured_fraction_theta_max 0.985
_diffrn_measurement_device_type 'APEXII, Bruker-AXS'
_diffrn_measurement_method 'CCD rotation images, thin slices'
_diffrn_radiation_monochromator graphite
_diffrn_radiation_probe x-ray
_diffrn_radiation_type MoK\a
_diffrn_radiation_wavelength 0.71073
_diffrn_reflns_av_R_equivalents 0.0741
_diffrn_reflns_av_unetI/netI 0.0889
_diffrn_reflns_limit_h_max 20
_diffrn_reflns_limit_h_min -20
_diffrn_reflns_limit_k_max 18
_diffrn_reflns_limit_k_min -21
_diffrn_reflns_limit_l_max 19
_diffrn_reflns_limit_l_min -27
_diffrn_reflns_number 18884
_diffrn_reflns_theta_full 27.48
_diffrn_reflns_theta_max 27.48
_diffrn_reflns_theta_min 3.43
_exptl_absorpt_coefficient_mu 4.577
_exptl_absorpt_correction_T_max 0.795
_exptl_absorpt_correction_T_min 0.104
_exptl_absorpt_correction_type multi-scan
_exptl_absorpt_process_details
;
[Sheldrick, G.M. (2002). SADABS Bruker AXS Inc., Madison, Wisconsin, USA]
;
_exptl_crystal_colour colourless
_exptl_crystal_density_diffrn 2.345
_exptl_crystal_density_method 'not measured'
_exptl_crystal_description stick
_exptl_crystal_F_000 3680
_exptl_crystal_size_max 0.5
_exptl_crystal_size_mid 0.07
_exptl_crystal_size_min 0.05
_refine_diff_density_max 1.631
_refine_diff_density_min -2.351
_refine_diff_density_rms 0.307
_refine_ls_extinction_method none
_refine_ls_goodness_of_fit_ref 0.988
_refine_ls_hydrogen_treatment constr
_refine_ls_matrix_type full
_refine_ls_number_parameters 329
_refine_ls_number_reflns 6355
_refine_ls_number_restraints 0
_refine_ls_restrained_S_all 0.988
_refine_ls_R_factor_all 0.077
_refine_ls_R_factor_gt 0.0518
_refine_ls_shift/su_max 0.001
_refine_ls_shift/su_mean 0
_refine_ls_structure_factor_coef Fsqd
_refine_ls_weighting_details 'calc w=1/[\s^2^(Fo^2^)+(0.0775P)^2^+0.0000P] where P=(Fo^2^+2Fc^2^)/3'
_refine_ls_weighting_scheme calc
_refine_ls_wR_factor_gt 0.126
_refine_ls_wR_factor_ref 0.1418
_reflns_number_gt 4621
_reflns_number_total 6355
_reflns_threshold_expression >2sigma(I)
_cod_data_source_file b913559f.txt
_cod_data_source_block job
_cod_original_cell_volume 5621(4)
_cod_database_code 7211715

loop_
_symmetry_equiv_pos_as_xyz
'x, y, z'
'-x+1/2, -y, z+1/2'
'x+1/2, -y+1/2, -z'
'-x, y+1/2, -z+1/2'
'-x, -y, -z'
'x-1/2, y, -z-1/2'
'-x-1/2, y-1/2, z'
'x, -y-1/2, z-1/2'

loop_
_atom_site_label
_atom_site_type_symbol
_atom_site_fract_x
_atom_site_fract_y
_atom_site_fract_z
_atom_site_U_iso_or_equiv
_atom_site_adp_type
_atom_site_occupancy
_atom_site_calc_flag
_atom_site_refinement_flags
C1 C 0.0957(4) -0.0606(5) 0.4586(3) 0.0164(16) Uani 1 d .
I1 I 0.07082(3) -0.16913(3) 0.41090(2) 0.01870(15) Uani 1 d .
C2 C 0.0738(4) 0.0157(5) 0.4345(3) 0.0162(17) Uani 1 d .
I2 I 0.01479(2) 0.03135(3) 0.34687(2) 0.01623(14) Uani 1 d .
C3 C 0.0940(4) 0.0852(6) 0.4681(4) 0.0197(17) Uani 1 d .
F3A F 0.0733(3) 0.1594(3) 0.4471(2) 0.0256(11) Uani 1 d .
C4 C 0.1346(4) 0.0811(6) 0.5246(3) 0.0190(18) Uani 1 d .
F4A F 0.1563(3) 0.1483(3) 0.5561(2) 0.0268(12) Uani 1 d .
C5 C 0.1570(4) 0.0052(6) 0.5473(3) 0.023(2) Uani 1 d .
F5A F 0.1996(3) 0.0005(4) 0.6023(2) 0.0318(13) Uani 1 d .
C6 C 0.1371(4) -0.0638(6) 0.5151(3) 0.0217(19) Uani 1 d .
F6A F 0.1608(3) -0.1357(4) 0.5394(2) 0.0290(12) Uani 1 d .
C11 C 0.3763(4) 0.0331(5) 0.5231(3) 0.0167(17) Uani 1 d .
I11 I 0.44664(3) 0.02644(4) 0.60534(2) 0.01879(15) Uani 1 d .
I12 I 0.39493(3) -0.15394(4) 0.51257(2) 0.02488(16) Uani 1 d .
C12 C 0.3582(4) -0.0371(5) 0.4881(4) 0.0164(16) Uani 1 d .
C13 C 0.3132(4) -0.0290(5) 0.4327(4) 0.0187(18) Uani 1 d .
F13A F 0.2942(3) -0.0930(3) 0.39682(19) 0.0264(12) Uani 1 d .
C14 C 0.2860(4) 0.0464(6) 0.4127(3) 0.0191(18) Uani 1 d .
F14A F 0.2405(2) 0.0541(3) 0.3600(2) 0.0250(11) Uani 1 d .
C15 C 0.3031(4) 0.1142(6) 0.4462(4) 0.0229(19) Uani 1 d .
F15A F 0.2732(3) 0.1867(3) 0.4285(2) 0.0256(11) Uani 1 d .
C16 C 0.3484(4) 0.1070(6) 0.5018(3) 0.0202(18) Uani 1 d .
F16A F 0.3631(3) 0.1750(3) 0.5347(2) 0.0251(11) Uani 1 d .
S21 S 0.42290(11) 0.03093(15) 0.28346(9) 0.0216(5) Uani 1 d .
C22 C 0.4389(4) 0.1242(6) 0.3118(3) 0.0199(18) Uani 1 d .
N23 N 0.4502(4) 0.1875(5) 0.3313(3) 0.0292(17) Uani 1 d .
N31 N 0.2256(3) 0.2635(4) 0.2244(3) 0.0161(14) Uani 1 d .
C31 C 0.2766(4) 0.2616(6) 0.1642(3) 0.0199(18) Uani 1 d .
H31A H 0.245 0.2294 0.133 0.024 Uiso 1 calc R
H31B H 0.2812 0.3174 0.148 0.024 Uiso 1 calc R
C32 C 0.3643(4) 0.2269(7) 0.1705(4) 0.031(2) Uani 1 d .
H32A H 0.3971 0.2596 0.1999 0.046 Uiso 1 calc R
H32B H 0.3923 0.2273 0.1298 0.046 Uiso 1 calc R
H32C H 0.3606 0.1713 0.1859 0.046 Uiso 1 calc R
C33 C 0.2708(4) 0.3137(6) 0.2738(3) 0.0200(18) Uani 1 d .
H33A H 0.2361 0.3129 0.3122 0.024 Uiso 1 calc R
H33B H 0.3252 0.287 0.2836 0.024 Uiso 1 calc R
C34 C 0.2885(5) 0.4002(6) 0.2571(4) 0.0236(19) Uani 1 d .
H34A H 0.3233 0.4022 0.2194 0.035 Uiso 1 calc R
H34B H 0.3188 0.4263 0.2915 0.035 Uiso 1 calc R
H34C H 0.235 0.4285 0.2497 0.035 Uiso 1 calc R
C35 C 0.2154(4) 0.1791(5) 0.2513(4) 0.0173(16) Uani 1 d .
H35A H 0.2719 0.1586 0.2633 0.021 Uiso 1 calc R
H35B H 0.1811 0.1829 0.2898 0.021 Uiso 1 calc R
C36 C 0.1746(4) 0.1185(6) 0.2086(4) 0.0234(18) Uani 1 d .
H36A H 0.1179 0.1373 0.1972 0.035 Uiso 1 calc R
H36B H 0.1703 0.0663 0.23 0.035 Uiso 1 calc R
H36C H 0.209 0.1124 0.171 0.035 Uiso 1 calc R
C37 C 0.1412(4) 0.3013(6) 0.2082(4) 0.0210(18) Uani 1 d .
H37A H 0.1144 0.2688 0.1749 0.025 Uiso 1 calc R
H37B H 0.1514 0.356 0.1913 0.025 Uiso 1 calc R
C38 C 0.0798(5) 0.3079(6) 0.2624(4) 0.0242(19) Uani 1 d .
H38A H 0.0668 0.2538 0.2782 0.036 Uiso 1 calc R
H38B H 0.0276 0.3339 0.2482 0.036 Uiso 1 calc R
H38C H 0.1054 0.3402 0.2957 0.036 Uiso 1 calc R

loop_
_atom_site_aniso_label
_atom_site_aniso_U_11
_atom_site_aniso_U_22
_atom_site_aniso_U_33
_atom_site_aniso_U_23
_atom_site_aniso_U_13
_atom_site_aniso_U_12
C1 0.006(3) 0.026(5) 0.017(4) -0.001(3) 0.000(2) 0.003(3)
I1 0.0118(2) 0.0255(4) 0.0187(3) 0.0012(2) 0.00214(16) 0.00180(18)
C2 0.004(3) 0.035(6) 0.010(3) -0.001(3) 0.001(2) 0.002(3)
I2 0.0088(2) 0.0268(4) 0.0131(2) 0.00108(19) -0.00014(15) 0.00190(17)
C3 0.009(3) 0.022(5) 0.028(4) -0.006(4) 0.004(3) 0.000(3)
F3A 0.027(2) 0.025(3) 0.025(3) -0.005(2) -0.0053(18) 0.003(2)
C4 0.008(3) 0.033(6) 0.016(3) -0.002(3) 0.004(2) -0.002(3)
F4A 0.019(2) 0.039(4) 0.023(2) -0.012(2) -0.0018(17) -0.005(2)
C5 0.008(3) 0.047(6) 0.013(4) 0.004(4) -0.001(3) -0.002(3)
F5A 0.015(2) 0.065(4) 0.015(2) 0.002(2) -0.0050(16) -0.003(2)
C6 0.011(3) 0.033(6) 0.021(4) 0.007(4) 0.002(3) 0.005(3)
F6A 0.024(2) 0.043(4) 0.019(2) 0.005(2) -0.0017(18) 0.005(2)
C11 0.007(3) 0.025(5) 0.018(4) -0.003(3) 0.002(2) 0.001(3)
I11 0.0111(2) 0.0308(4) 0.0145(2) 0.0012(2) 0.00033(16) -0.00243(18)
I12 0.0232(2) 0.0257(4) 0.0258(3) 0.0008(2) 0.00402(19) 0.0009(2)
C12 0.008(3) 0.015(5) 0.027(4) 0.006(3) 0.005(3) 0.001(3)
C13 0.009(3) 0.028(6) 0.019(4) -0.007(3) 0.006(3) -0.004(3)
F13A 0.026(2) 0.034(4) 0.019(2) -0.008(2) -0.0005(17) -0.004(2)
C14 0.003(3) 0.038(6) 0.016(4) -0.003(3) 0.004(2) -0.003(3)
F14A 0.0133(18) 0.046(4) 0.016(2) -0.001(2) -0.0001(16) -0.001(2)
C15 0.009(3) 0.036(6) 0.023(4) 0.016(4) 0.005(3) -0.001(3)
F15A 0.019(2) 0.030(3) 0.028(2) 0.005(2) 0.0014(18) 0.002(2)
C16 0.017(3) 0.026(6) 0.018(4) -0.006(3) 0.006(3) -0.008(3)
F16A 0.021(2) 0.029(3) 0.026(2) -0.002(2) -0.0035(18) -0.001(2)
S21 0.0156(8) 0.0348(15) 0.0144(9) -0.0030(8) 0.0011(6) -0.0026(8)
C22 0.009(3) 0.032(6) 0.018(4) 0.000(4) -0.002(3) 0.005(3)
N23 0.031(4) 0.025(5) 0.032(4) -0.003(4) 0.003(3) -0.002(3)
N31 0.008(2) 0.025(4) 0.016(3) -0.002(3) -0.001(2) 0.002(2)
C31 0.009(3) 0.040(6) 0.010(3) 0.001(3) -0.001(2) 0.004(3)
C32 0.015(3) 0.062(8) 0.015(4) 0.000(4) 0.004(3) 0.010(4)
C33 0.010(3) 0.032(6) 0.018(4) 0.002(3) -0.003(3) -0.002(3)
C34 0.018(3) 0.027(6) 0.026(4) -0.004(4) 0.000(3) -0.002(3)
C35 0.015(3) 0.012(5) 0.025(4) 0.006(3) -0.002(3) 0.003(3)
C36 0.019(3) 0.021(5) 0.030(4) -0.001(4) 0.004(3) -0.001(3)
C37 0.007(3) 0.033(6) 0.023(4) 0.005(4) 0.000(3) 0.002(3)
C38 0.018(3) 0.029(6) 0.026(4) 0.000(4) 0.004(3) 0.005(3)

loop_
_atom_type_symbol
_atom_type_description
_atom_type_scat_dispersion_real
_atom_type_scat_dispersion_imag
_atom_type_scat_source
C C 0.0033 0.0016 'International Tables Vol C Tables 4.2.6.8 and 6.1.1.4'
H H 0 0 'International Tables Vol C Tables 4.2.6.8 and 6.1.1.4'
N N 0.0061 0.0033 'International Tables Vol C Tables 4.2.6.8 and 6.1.1.4'
F F 0.0171 0.0103 'International Tables Vol C Tables 4.2.6.8 and 6.1.1.4'
S S 0.1246 0.1234 'International Tables Vol C Tables 4.2.6.8 and 6.1.1.4'
I I -0.4742 1.8119 'International Tables Vol C Tables 4.2.6.8 and 6.1.1.4'

loop_
_geom_angle_atom_site_label_1
_geom_angle_atom_site_label_2
_geom_angle_atom_site_label_3
_geom_angle
C6 C1 C2 118.3(8)
C6 C1 I1 118.9(7)
C2 C1 I1 122.8(5)
C3 C2 C1 119.6(7)
C3 C2 I2 117.4(6)
C1 C2 I2 123.0(6)
F3A C3 C4 117.0(8)
F3A C3 C2 121.5(7)
C4 C3 C2 121.5(8)
F4A C4 C3 121.4(8)
F4A C4 C5 120.3(7)
C3 C4 C5 118.2(8)
F5A C5 C6 120.1(8)
F5A C5 C4 118.8(8)
C6 C5 C4 121.1(7)
F6A C6 C5 118.4(7)
F6A C6 C1 120.3(8)
C5 C6 C1 121.3(8)
C16 C11 C12 119.3(7)
C16 C11 I11 119.8(6)
C12 C11 I11 120.9(6)
C13 C12 C11 118.5(7)
C13 C12 I12 116.5(6)
C11 C12 I12 124.9(6)
F13A C13 C14 117.5(7)
F13A C13 C12 121.9(8)
C14 C13 C12 120.7(8)
F14A C14 C15 118.2(8)
F14A C14 C13 120.7(8)
C15 C14 C13 121.1(7)
F15A C15 C14 121.1(7)
F15A C15 C16 119.9(8)
C14 C15 C16 118.9(8)
F16A C16 C11 120.9(7)
F16A C16 C15 117.6(8)
C11 C16 C15 121.5(8)
N23 C22 S21 179.6(8)
C37 N31 C35 111.9(6)
C37 N31 C31 106.3(5)
C35 N31 C31 111.0(6)
C37 N31 C33 110.4(6)
C35 N31 C33 106.6(6)
C31 N31 C33 110.7(5)
C32 C31 N31 114.8(6)
C32 C31 H31A 108.6
N31 C31 H31A 108.6
C32 C31 H31B 108.6
N31 C31 H31B 108.6
H31A C31 H31B 107.5
C31 C32 H32A 109.5
C31 C32 H32B 109.5
H32A C32 H32B 109.5
C31 C32 H32C 109.5
H32A C32 H32C 109.5
H32B C32 H32C 109.5
C34 C33 N31 116.2(6)
C34 C33 H33A 108.2
N31 C33 H33A 108.2
C34 C33 H33B 108.2
N31 C33 H33B 108.2
H33A C33 H33B 107.4
C33 C34 H34A 109.5
C33 C34 H34B 109.5
H34A C34 H34B 109.5
C33 C34 H34C 109.5
H34A C34 H34C 109.5
H34B C34 H34C 109.5
C36 C35 N31 115.3(6)
C36 C35 H35A 108.5
N31 C35 H35A 108.5
C36 C35 H35B 108.5
N31 C35 H35B 108.5
H35A C35 H35B 107.5
C35 C36 H36A 109.5
C35 C36 H36B 109.5
H36A C36 H36B 109.5
C35 C36 H36C 109.5
H36A C36 H36C 109.5
H36B C36 H36C 109.5
N31 C37 C38 114.7(6)
N31 C37 H37A 108.6
C38 C37 H37A 108.6
N31 C37 H37B 108.6
C38 C37 H37B 108.6
H37A C37 H37B 107.6
C37 C38 H38A 109.5
C37 C38 H38B 109.5
H38A C38 H38B 109.5
C37 C38 H38C 109.5
H38A C38 H38C 109.5
H38B C38 H38C 109.5

loop_
_geom_bond_atom_site_label_1
_geom_bond_atom_site_label_2
_geom_bond_distance
C1 C6 1.378(10)
C1 C2 1.410(12)
C1 I1 2.106(8)
C2 C3 1.396(12)
C2 I2 2.115(7)
C3 F3A 1.351(10)
C3 C4 1.372(10)
C4 F4A 1.346(10)
C4 C5 1.394(13)
C5 F5A 1.361(8)
C5 C6 1.373(13)
C6 F6A 1.353(10)
C11 C16 1.379(12)
C11 C12 1.414(11)
C11 I11 2.089(7)
I12 C12 2.087(8)
C12 C13 1.391(10)
C13 F13A 1.344(9)
C13 C14 1.390(12)
C14 F14A 1.345(8)
C14 C15 1.361(13)
C15 F15A 1.346(10)
C15 C16 1.397(10)
C16 F16A 1.349(10)
S21 C22 1.679(10)
C22 N23 1.144(12)
N31 C37 1.513(8)
N31 C35 1.522(10)
N31 C31 1.523(9)
N31 C33 1.524(10)
C31 C32 1.508(9)
C31 H31A 0.99
C31 H31B 0.99
C32 H32A 0.98
C32 H32B 0.98
C32 H32C 0.98
C33 C34 1.504(12)
C33 H33A 0.99
C33 H33B 0.99
C34 H34A 0.98
C34 H34B 0.98
C34 H34C 0.98
C35 C36 1.504(11)
C35 H35A 0.99
C35 H35B 0.99
C36 H36A 0.98
C36 H36B 0.98
C36 H36C 0.98
C37 C38 1.519(10)
C37 H37A 0.99
C37 H37B 0.99
C38 H38A 0.98
C38 H38B 0.98
C38 H38C 0.98

loop_
_geom_torsion_atom_site_label_1
_geom_torsion_atom_site_label_2
_geom_torsion_atom_site_label_3
_geom_torsion_atom_site_label_4
_geom_torsion
C6 C1 C2 C3 -0.3(9)
I1 C1 C2 C3 -178.6(5)
C6 C1 C2 I2 177.5(5)
I1 C1 C2 I2 -0.9(7)
C1 C2 C3 F3A -179.2(6)
I2 C2 C3 F3A 2.9(8)
C1 C2 C3 C4 -0.2(10)
I2 C2 C3 C4 -178.1(5)
F3A C3 C4 F4A -3.0(9)
C2 C3 C4 F4A 178.0(6)
F3A C3 C4 C5 -179.7(6)
C2 C3 C4 C5 1.2(10)
F4A C4 C5 F5A 1.2(9)
C3 C4 C5 F5A 178.0(6)
F4A C4 C5 C6 -178.6(6)
C3 C4 C5 C6 -1.8(10)
F5A C5 C6 F6A -0.1(10)
C4 C5 C6 F6A 179.8(6)
F5A C5 C6 C1 -178.4(6)
C4 C5 C6 C1 1.4(11)
C2 C1 C6 F6A -178.6(6)
I1 C1 C6 F6A -0.2(9)
C2 C1 C6 C5 -0.3(10)
I1 C1 C6 C5 178.1(5)
C16 C11 C12 C13 0.6(9)
I11 C11 C12 C13 -178.2(5)
C16 C11 C12 I12 -180.0(5)
I11 C11 C12 I12 1.2(8)
C11 C12 C13 F13A 179.5(6)
I12 C12 C13 F13A 0.1(8)
C11 C12 C13 C14 -0.7(9)
I12 C12 C13 C14 179.9(5)
F13A C13 C14 F14A 1.6(9)
C12 C13 C14 F14A -178.2(6)
F13A C13 C14 C15 -179.7(6)
C12 C13 C14 C15 0.5(10)
F14A C14 C15 F15A 2.1(9)
C13 C14 C15 F15A -176.7(6)
F14A C14 C15 C16 178.5(6)
C13 C14 C15 C16 -0.3(10)
C12 C11 C16 F16A 178.6(6)
I11 C11 C16 F16A -2.6(9)
C12 C11 C16 C15 -0.4(10)
I11 C11 C16 C15 178.4(5)
F15A C15 C16 F16A -2.4(9)
C14 C15 C16 F16A -178.8(6)
F15A C15 C16 C11 176.7(6)
C14 C15 C16 C11 0.3(10)
C37 N31 C31 C32 179.1(8)
C35 N31 C31 C32 -59.0(9)
C33 N31 C31 C32 59.3(10)
C37 N31 C33 C34 -58.7(8)
C35 N31 C33 C34 179.6(6)
C31 N31 C33 C34 58.7(8)
C37 N31 C35 C36 61.4(8)
C31 N31 C35 C36 -57.2(7)
C33 N31 C35 C36 -177.8(6)
C35 N31 C37 C38 57.9(9)
C31 N31 C37 C38 179.3(7)
C33 N31 C37 C38 -60.7(9)
